data_7234850
loop_
_publ_author_name
'Loh, Sze Le'
'Sobolev, Alexandre N.'
'Lim, Siew Huah'
'Ling, Irene'

_publ_section_title
;
 Influence of ortho- and meta-substituted N-heterocyclic dications towards
 the self-assembly of p-sulfonatocalix[4]arene
;
_journal_issue 1
_journal_name_full CrystEngComm
_journal_page_first 52
_journal_page_last 60
_journal_paper_doi 10.1039/C9CE01410A
_journal_volume 22
_journal_year 2020
_chemical_formula_moiety '2(C28 H20 O16 S4), C22 H32 N4, 2(Ce H18 O9), Cl, Na, 13(H2 O)'
_chemical_formula_sum 'C78 H134 Ce2 Cl N4 Na O63 S8'
_chemical_formula_weight 2731.04
_space_group_crystal_system triclinic
_space_group_IT_number 2
_space_group_name_Hall '-P 1'
_space_group_name_H-M_alt 'P -1'
_symmetry_space_group_name_Hall '-P 1'
_symmetry_space_group_name_H-M 'P -1'
_atom_sites_solution_hydrogens mixed
_audit_creation_method SHELXL-2017/1
_audit_update_record
;
2019-09-05 deposited with the CCDC.    2019-10-29 downloaded from the CCDC.
;
_cell_angle_alpha 65.439(2)
_cell_angle_beta 83.047(2)
_cell_angle_gamma 87.191(2)
_cell_formula_units_Z 1
_cell_length_a 13.8053(3)
_cell_length_b 13.8709(3)
_cell_length_c 16.1942(4)
_cell_measurement_reflns_used 26001
_cell_measurement_temperature 100(2)
_cell_measurement_theta_max 32.21
_cell_measurement_theta_min 3.30
_cell_volume 2799.73(12)
_computing_cell_refinement 'CrysAlisPro 1.171.38.46 (Rigaku OD, 2015)'
_computing_data_collection 'CrysAlisPro 1.171.38.46 (Rigaku OD, 2015)'
_computing_data_reduction 'CrysAlisPro 1.171.38.46 (Rigaku OD, 2015)'
_computing_publication_material 'SHELXL-2017/1 (Sheldrick, 2017)'
_computing_structure_refinement 'SHELXL-2017/1 (Sheldrick, 2017)'
_computing_structure_solution 'SHELXT-2015/1 (Sheldrick, 2015)'
_diffrn_ambient_temperature 100(2)
_diffrn_detector 'CCD plate'
_diffrn_detector_area_resol_mean 10.4738
_diffrn_detector_type Ruby
_diffrn_measured_fraction_theta_full 0.997
_diffrn_measured_fraction_theta_max 0.950
_diffrn_measurement_device 'four-circle diffractometer'
_diffrn_measurement_device_type 'Oxford Diffraction Gemini-R Ultra'
_diffrn_measurement_method '\w scans'
_diffrn_orient_matrix_type 'CrysAlisPro convention (1999,Acta A55,543-557)'
_diffrn_orient_matrix_UB_11 0.0112267
_diffrn_orient_matrix_UB_12 0.0263033
_diffrn_orient_matrix_UB_13 -0.0480642
_diffrn_orient_matrix_UB_21 -0.0363607
_diffrn_orient_matrix_UB_22 0.0384147
_diffrn_orient_matrix_UB_23 -0.0013348
_diffrn_orient_matrix_UB_31 0.0350848
_diffrn_orient_matrix_UB_32 0.0315251
_diffrn_orient_matrix_UB_33 0.0060358
_diffrn_radiation_monochromator graphite
_diffrn_radiation_type MoK\a
_diffrn_radiation_wavelength 0.71073
_diffrn_reflns_av_unetI/netI 0.0515
_diffrn_reflns_Laue_measured_fraction_full 0.997
_diffrn_reflns_Laue_measured_fraction_max 0.950
_diffrn_reflns_limit_h_max 20
_diffrn_reflns_limit_h_min -20
_diffrn_reflns_limit_k_max 20
_diffrn_reflns_limit_k_min -20
_diffrn_reflns_limit_l_max 24
_diffrn_reflns_limit_l_min -23
_diffrn_reflns_number 46757
_diffrn_reflns_point_group_measured_fraction_full 0.997
_diffrn_reflns_point_group_measured_fraction_max 0.950
_diffrn_reflns_theta_full 25.242
_diffrn_reflns_theta_max 32.455
_diffrn_reflns_theta_min 3.228
_exptl_absorpt_coefficient_mu 1.084
_exptl_absorpt_correction_T_max 1.0
_exptl_absorpt_correction_T_min 0.96876
_exptl_absorpt_correction_type multi-scan
_exptl_absorpt_process_details
;
CrysAlisPro 1.171.38.46 (Rigaku Oxford Diffraction, 2015)
Empirical absorption correction using spherical harmonics,
 implemented in SCALE3 ABSPACK scaling algorithm.
;
_exptl_crystal_colour colorless
_exptl_crystal_density_diffrn 1.620
_exptl_crystal_description plate
_exptl_crystal_F_000 1406
_exptl_crystal_size_max 0.358
_exptl_crystal_size_mid 0.331
_exptl_crystal_size_min 0.077
_refine_diff_density_max 1.293
_refine_diff_density_min -1.115
_refine_diff_density_rms 0.116
_refine_ls_extinction_method none
_refine_ls_goodness_of_fit_ref 1.007
_refine_ls_hydrogen_treatment constr
_refine_ls_matrix_type full
_refine_ls_number_parameters 800
_refine_ls_number_reflns 46757
_refine_ls_number_restraints 62
_refine_ls_restrained_S_all 1.021
_refine_ls_R_factor_all 0.0532
_refine_ls_R_factor_gt 0.0434
_refine_ls_shift/su_max 0.008
_refine_ls_shift/su_mean 0.000
_refine_ls_structure_factor_coef Fsqd
_refine_ls_weighting_details 'w=1/[\s^2^(Fo^2^)+(0.0710P)^2^] where P=(Fo^2^+2Fc^2^)/3'
_refine_ls_weighting_scheme calc
_refine_ls_wR_factor_gt 0.1076
_refine_ls_wR_factor_ref 0.1112
_reflns_Friedel_coverage 0.000
_reflns_number_gt 40056
_reflns_number_total 46757
_reflns_threshold_expression 'I > 2\s(I)'
_cod_data_source_file c9ce01410a2.cif
_cod_data_source_block 170815c
_cod_depositor_comments
;Adding full bibliography for 7234849--7234857.cif.

 Adding full bibliography for 7234849--7234857.cif.
;
_cod_database_code 7234850
_shelx_shelxl_version_number 2017/1
_shelx_space_group_comment
;
The symmetry employed for this shelxl refinement is uniquely defined
by the following loop, which should always be used as a source of
symmetry information in preference to the above space-group names.
They are only intended as comments.
;
_shelx_estimated_absorpt_t_min 0.698
_shelx_estimated_absorpt_t_max 0.921

loop_
_space_group_symop_operation_xyz
'x, y, z'
'-x, -y, -z'

loop_
_atom_site_label
_atom_site_type_symbol
_atom_site_fract_x
_atom_site_fract_y
_atom_site_fract_z
_atom_site_U_iso_or_equiv
_atom_site_adp_type
_atom_site_occupancy
_atom_site_site_symmetry_order
_atom_site_calc_flag
_atom_site_refinement_flags_posn
_atom_site_refinement_flags_adp
_atom_site_refinement_flags_occupancy
_atom_site_disorder_assembly
_atom_site_disorder_group
Ce1 Ce 0.21174(2) 0.56525(2) 0.40955(2) 0.01427(2) Uani 1 1 d D . . . .
O01W O 0.36402(12) 0.59444(12) 0.29926(12) 0.0319(4) Uani 1 1 d D . . . .
H01A H 0.394630 0.545330 0.288700 0.048 Uiso 1 1 d D U . . .
H01B H 0.396710 0.651620 0.272830 0.048 Uiso 1 1 d D U . . .
O02W O 0.19278(11) 0.49311(13) 0.29286(11) 0.0319(4) Uani 1 1 d D . . . .
H02A H 0.225480 0.439990 0.291940 0.048 Uiso 1 1 d D U . . .
H02B H 0.137580 0.494610 0.274110 0.048 Uiso 1 1 d D U . . .
O03W O 0.30855(13) 0.39665(12) 0.45781(11) 0.0309(4) Uani 1 1 d D . . . .
H03A H 0.352210 0.391920 0.492070 0.046 Uiso 1 1 d D U . . .
H03B H 0.275840 0.339670 0.477430 0.046 Uiso 1 1 d D U . . .
O04W O 0.34616(11) 0.61636(12) 0.47271(10) 0.0211(4) Uani 1 1 d D . . . .
H04A H 0.403280 0.610960 0.448800 0.032 Uiso 1 1 d D U . . .
H04B H 0.343170 0.588020 0.530680 0.032 Uiso 1 1 d D U . . .
O05W O 0.23472(11) 0.75982(13) 0.30529(12) 0.0300(5) Uani 1 1 d D . . . .
H05A H 0.289280 0.791940 0.288400 0.045 Uiso 1 1 d D U . . .
H05B H 0.189480 0.805530 0.289480 0.045 Uiso 1 1 d D U . . .
O06W O 0.04933(12) 0.63474(12) 0.34235(11) 0.0333(4) Uani 1 1 d D . . . .
H06A H 0.031100 0.596600 0.317380 0.050 Uiso 1 1 d D U . . .
H06B H 0.055500 0.698700 0.303330 0.050 Uiso 1 1 d D U . . .
O07W O 0.08174(13) 0.41898(13) 0.47058(12) 0.0342(5) Uani 1 1 d D . . . .
H07A H 0.052260 0.405920 0.523330 0.051 Uiso 1 1 d D U . . .
H07B H 0.091280 0.361030 0.464720 0.051 Uiso 1 1 d D U . . .
O08W O 0.19800(13) 0.46543(12) 0.58388(11) 0.0305(4) Uani 1 1 d D . . . .
H08A H 0.182580 0.496950 0.618760 0.046 Uiso 1 1 d D U . . .
H08B H 0.179560 0.401160 0.611310 0.046 Uiso 1 1 d D U . . .
O09W O 0.12663(13) 0.67234(13) 0.49010(10) 0.0297(4) Uani 1 1 d D . . . .
H09A H 0.133380 0.645000 0.546780 0.045 Uiso 1 1 d D U . . .
H09B H 0.142710 0.737320 0.464290 0.045 Uiso 1 1 d D U . . .
O1 O 0.64887(14) 0.39582(12) -0.08535(10) 0.0273(4) Uani 1 1 d . . . . .
H1 H 0.704363 0.422147 -0.092249 0.041 Uiso 1 1 calc R U . . .
C10 C 0.50081(17) 0.24331(15) -0.01374(13) 0.0214(5) Uani 1 1 d . . . . .
H10A H 0.519317 0.282293 -0.080238 0.026 Uiso 1 1 calc R U . . .
H10B H 0.429612 0.230181 -0.003814 0.026 Uiso 1 1 calc R U . . .
C11 C 0.60050(17) 0.38548(15) -0.00226(13) 0.0202(5) Uani 1 1 d . . . . .
C12 C 0.62510(17) 0.44752(15) 0.04197(13) 0.0192(5) Uani 1 1 d . . . . .
C13 C 0.56928(16) 0.43474(15) 0.12413(13) 0.0191(4) Uani 1 1 d . . . . .
H13 H 0.583569 0.476306 0.155269 0.023 Uiso 1 1 calc R U . . .
C14 C 0.49405(16) 0.36261(15) 0.16008(13) 0.0192(4) Uani 1 1 d . . . . .
C15 C 0.47137(17) 0.30027(15) 0.11561(14) 0.0203(5) Uani 1 1 d . . . . .
H15 H 0.419593 0.250242 0.141605 0.024 Uiso 1 1 calc R U . . .
C16 C 0.52396(17) 0.31137(15) 0.03435(13) 0.0189(4) Uani 1 1 d . . . . .
S1 S 0.42288(4) 0.34425(4) 0.26350(4) 0.02208(12) Uani 1 1 d . . . . .
O11 O 0.45970(12) 0.41955(12) 0.29438(10) 0.0274(4) Uani 1 1 d . . . . .
O12 O 0.32264(13) 0.36880(15) 0.24184(13) 0.0410(4) Uani 1 1 d . . . . .
O13 O 0.43643(16) 0.23516(13) 0.32579(11) 0.0373(5) Uani 1 1 d . . . . .
O2 O 0.83896(14) 0.42223(12) -0.07757(10) 0.0268(4) Uani 1 1 d . . . . .
H2 H 0.870137 0.375151 -0.089459 0.040 Uiso 1 1 calc R U . . .
C20 C 0.70964(17) 0.52520(15) 0.00579(14) 0.0215(5) Uani 1 1 d . . . . .
H20A H 0.693234 0.585723 0.022260 0.026 Uiso 1 1 calc R U . . .
H20B H 0.718969 0.553070 -0.061696 0.026 Uiso 1 1 calc R U . . .
C21 C 0.86562(17) 0.42163(15) 0.00167(13) 0.0196(5) Uani 1 1 d . . . . .
C22 C 0.95057(17) 0.36979(16) 0.03793(14) 0.0196(5) Uani 1 1 d . . . . .
C23 C 0.97471(16) 0.37659(16) 0.11651(14) 0.0202(5) Uani 1 1 d . . . . .
H23 H 1.032110 0.342798 0.142238 0.024 Uiso 1 1 calc R U . . .
C24 C 0.91603(16) 0.43204(16) 0.15764(13) 0.0195(5) Uani 1 1 d . . . . .
C25 C 0.83096(17) 0.48035(16) 0.12189(13) 0.0192(5) Uani 1 1 d . . . . .
H25 H 0.790418 0.516773 0.151271 0.023 Uiso 1 1 calc R U . . .
C26 C 0.80461(17) 0.47574(15) 0.04303(13) 0.0183(5) Uani 1 1 d . . . . .
S2 S 0.94793(4) 0.44203(5) 0.25629(4) 0.02552(13) Uani 1 1 d . . . . .
O21 O 1.02728(14) 0.36977(17) 0.28732(13) 0.0443(6) Uani 1 1 d . . . . .
O22 O 0.97681(15) 0.55271(14) 0.22978(12) 0.0413(5) Uani 1 1 d . . . . .
O23 O 0.86026(12) 0.41535(13) 0.32171(10) 0.0285(4) Uani 1 1 d . . . . .
O3 O 0.89049(13) 0.23344(12) -0.09549(10) 0.0264(4) Uani 1 1 d . . . . .
H3 H 0.831308 0.228595 -0.100639 0.040 Uiso 1 1 calc R U . . .
C30 C 1.01179(18) 0.30405(16) -0.00330(15) 0.0247(5) Uani 1 1 d . . . . .
H30A H 1.080138 0.302985 0.009819 0.030 Uiso 1 1 calc R U . . .
H30B H 1.011142 0.337016 -0.070441 0.030 Uiso 1 1 calc R U . . .
C31 C 0.91197(17) 0.15923(16) -0.01138(14) 0.0211(5) Uani 1 1 d . . . . .
C32 C 0.87377(16) 0.05531(16) 0.02640(15) 0.0209(5) Uani 1 1 d . . . . .
C33 C 0.89974(17) -0.01485(17) 0.11065(16) 0.0243(5) Uani 1 1 d . . . . .
H33 H 0.876157 -0.085660 0.136548 0.029 Uiso 1 1 calc R U . . .
C34 C 0.95958(17) 0.01660(17) 0.15777(16) 0.0255(6) Uani 1 1 d D . . . .
C35 C 0.99663(18) 0.11884(17) 0.11968(15) 0.0248(5) Uani 1 1 d . . . . .
H35 H 1.038069 0.139647 0.152158 0.030 Uiso 1 1 calc R U . . .
C36 C 0.97390(17) 0.19124(16) 0.03461(15) 0.0213(5) Uani 1 1 d . . . . .
S3 S 0.98950(5) -0.07206(5) 0.26628(4) 0.03065(16) Uani 1 1 d D . . . .
O31 O 1.0287(2) -0.00422(19) 0.30638(17) 0.0381(4) Uani 0.6612(19) 1 d D . P A 1
O32 O 0.8991(2) -0.1170(2) 0.32221(18) 0.0381(4) Uani 0.6612(19) 1 d D . P A 1
O33 O 1.0581(2) -0.14381(19) 0.25554(18) 0.0381(4) Uani 0.6612(19) 1 d D . P A 1
O34 O 0.9536(4) -0.1785(3) 0.2754(3) 0.0381(4) Uani 0.3388(19) 1 d D . P A 2
O35 O 1.0941(3) -0.0846(4) 0.2586(3) 0.0381(4) Uani 0.3388(19) 1 d D . P A 2
O36 O 0.9404(4) -0.0459(3) 0.3320(2) 0.0381(4) Uani 0.3388(19) 1 d D . P A 2
O4 O 0.69611(13) 0.20651(11) -0.08988(10) 0.0241(4) Uani 1 1 d . . . . .
H4 H 0.672072 0.264564 -0.092946 0.036 Uiso 1 1 calc R U . . .
C40 C 0.80310(17) 0.01859(16) -0.02004(15) 0.0231(5) Uani 1 1 d . . . . .
H40A H 0.812652 0.062089 -0.086751 0.028 Uiso 1 1 calc R U . . .
H40B H 0.817174 -0.056115 -0.009248 0.028 Uiso 1 1 calc R U . . .
C41 C 0.64805(17) 0.12525(15) -0.01784(13) 0.0190(5) Uani 1 1 d . . . . .
C42 C 0.55419(16) 0.13719(15) 0.02016(13) 0.0179(4) Uani 1 1 d . . . . .
C43 C 0.51052(16) 0.04993(15) 0.09362(13) 0.0181(4) Uani 1 1 d . . . . .
H43 H 0.446946 0.056557 0.120616 0.022 Uiso 1 1 calc R U . . .
C44 C 0.55890(16) -0.04661(15) 0.12782(13) 0.0179(4) Uani 1 1 d . . . . .
C45 C 0.65194(17) -0.05767(15) 0.08892(13) 0.0191(5) Uani 1 1 d . . . . .
H45 H 0.684258 -0.124120 0.112327 0.023 Uiso 1 1 calc R U . . .
C46 C 0.69795(17) 0.02792(15) 0.01597(14) 0.0199(5) Uani 1 1 d . . . . .
S4 S 0.50682(4) -0.15352(4) 0.22658(3) 0.01624(10) Uani 1 1 d . . . . .
O41 O 0.41054(12) -0.12137(12) 0.25138(11) 0.0264(4) Uani 1 1 d . . . . .
O42 O 0.50481(12) -0.24579(11) 0.20515(10) 0.0218(4) Uani 1 1 d . . . . .
O43 O 0.57349(12) -0.17234(12) 0.29565(10) 0.0222(4) Uani 1 1 d . . . . .
C101 C 0.65008(17) 0.09086(17) 0.45255(16) 0.0279(11) Uani 0.5 1 d G . P B -1
C102 C 0.6474(2) 0.0266(2) 0.40509(19) 0.0240(10) Uani 0.5 1 d G . P B -1
C103 C 0.6769(3) 0.0677(3) 0.3109(2) 0.0337(13) Uani 0.5 1 d G . P B -1
H103 H 0.675046 0.024148 0.278774 0.040 Uiso 0.5 1 calc R U P B -1
C104 C 0.7092(3) 0.1729(3) 0.2643(2) 0.0421(17) Uani 0.5 1 d G . P B -1
H104 H 0.729179 0.200694 0.200490 0.051 Uiso 0.5 1 calc R U P B -1
C105 C 0.7119(3) 0.2371(3) 0.3118(2) 0.0499(18) Uani 0.5 1 d G . P B -1
H105 H 0.733788 0.308408 0.280150 0.060 Uiso 0.5 1 calc R U P B -1
C106 C 0.6824(3) 0.1961(2) 0.40590(19) 0.0325(11) Uani 0.5 1 d G . P B -1
H106 H 0.684205 0.239587 0.438077 0.039 Uiso 0.5 1 calc R U P B -1
C110 C 0.6217(4) 0.0507(4) 0.5549(3) 0.0256(11) Uani 0.5 1 d . . P B -1
H11A H 0.650047 -0.020663 0.585733 0.031 Uiso 0.5 1 calc R U P B -1
H11B H 0.649765 0.098433 0.577363 0.031 Uiso 0.5 1 calc R U P B -1
N111 N 0.51650(9) 0.04496(9) 0.57900(8) 0.0215(8) Uani 0.5 1 d G . P B -1
C112 C 0.47297(10) -0.02368(9) 0.66098(8) 0.0250(10) Uani 0.5 1 d G . P B -1
H112 H 0.504910 -0.076880 0.708089 0.030 Uiso 0.5 1 calc R U P B -1
N113 N 0.37580(10) -0.00298(10) 0.66385(9) 0.0280(9) Uani 0.5 1 d G . P B -1
C114 C 0.35926(10) 0.07846(10) 0.58365(9) 0.0356(12) Uani 0.5 1 d G . P B -1
H114 H 0.297646 0.109319 0.567127 0.043 Uiso 0.5 1 calc R U P B -1
C115 C 0.44622(9) 0.10809(9) 0.53118(8) 0.0331(12) Uani 0.5 1 d G . P B -1
H115 H 0.456142 0.163302 0.471487 0.040 Uiso 0.5 1 calc R U P B -1
C116 C 0.30375(12) -0.05009(14) 0.74397(11) 0.0325(11) Uani 0.5 1 d G . P B -1
H11C H 0.238537 -0.021954 0.726254 0.039 Uiso 0.5 1 calc R U P B -1
H11D H 0.318718 -0.026836 0.791151 0.039 Uiso 0.5 1 calc R U P B -1
C117 C 0.29873(14) -0.17436(15) 0.78748(12) 0.0336(13) Uani 0.5 1 d G . P B -1
H11E H 0.360189 -0.203445 0.814197 0.040 Uiso 0.5 1 calc R U P B -1
H11F H 0.244500 -0.198330 0.837466 0.040 Uiso 0.5 1 calc R U P B -1
C118 C 0.28302(14) -0.21798(14) 0.71633(12) 0.0289(13) Uani 0.5 1 d G . P B -1
H11G H 0.338677 -0.197035 0.667709 0.035 Uiso 0.5 1 calc R U P B -1
H11H H 0.280377 -0.296375 0.746260 0.035 Uiso 0.5 1 calc R U P B -1
C119 C 0.18909(14) -0.17560(16) 0.67435(13) 0.0350(13) Uani 0.5 1 d G . P B -1
H11I H 0.171721 -0.217179 0.641973 0.052 Uiso 0.5 1 calc R U P B -1
H11J H 0.198093 -0.101196 0.631268 0.052 Uiso 0.5 1 calc R U P B -1
H11K H 0.136691 -0.181021 0.722665 0.052 Uiso 0.5 1 calc R U P B -1
C120 C 0.60694(12) -0.08333(13) 0.45017(11) 0.0218(10) Uani 0.5 1 d G . P B -1
H12A H 0.639892 -0.126546 0.419450 0.026 Uiso 0.5 1 calc R U P B -1
H12B H 0.620717 -0.115699 0.514722 0.026 Uiso 0.5 1 calc R U P B -1
N121 N 0.50154(11) -0.08477(12) 0.44675(10) 0.0229(9) Uani 0.5 1 d G . P B -1
C122 C 0.44955(11) 0.00067(12) 0.39523(10) 0.0271(11) Uani 0.5 1 d G . P B -1
H122 H 0.475050 0.069302 0.357204 0.033 Uiso 0.5 1 calc R U P B -1
N123 N 0.35456(12) -0.02961(13) 0.40782(11) 0.0347(11) Uani 0.5 1 d G . P B -1
C124 C 0.34783(13) -0.13373(13) 0.46715(11) 0.0362(13) Uani 0.5 1 d G . P B -1
H124 H 0.289943 -0.175261 0.488076 0.043 Uiso 0.5 1 calc R U P B -1
C125 C 0.43869(13) -0.16785(12) 0.49121(11) 0.0352(13) Uani 0.5 1 d G . P B -1
H125 H 0.455302 -0.237356 0.531847 0.042 Uiso 0.5 1 calc R U P B -1
C126 C 0.27440(13) 0.04155(15) 0.36479(12) 0.058(2) Uani 0.5 1 d G . P B -1
H12C H 0.275212 0.106622 0.375696 0.070 Uiso 0.5 1 calc R U P B -1
H12D H 0.210868 0.005656 0.392468 0.070 Uiso 0.5 1 calc R U P B -1
C127 C 0.28671(15) 0.07174(18) 0.25926(14) 0.0418(15) Uani 0.5 1 d G . P B -1
H12E H 0.355208 0.091814 0.233412 0.050 Uiso 0.5 1 calc R U P B -1
H12F H 0.269074 0.010836 0.247183 0.050 Uiso 0.5 1 calc R U P B -1
C128 C 0.22003(17) 0.1635(2) 0.21693(16) 0.0565(17) Uani 0.5 1 d G . P B -1
H12G H 0.238783 0.225161 0.227430 0.068 Uiso 0.5 1 calc R U P B -1
H12H H 0.151706 0.144132 0.243876 0.068 Uiso 0.5 1 calc R U P B -1
C129 C 0.2304(2) 0.1906(2) 0.11367(18) 0.058(2) Uani 0.5 1 d G . P B -1
H12I H 0.208078 0.263337 0.080433 0.087 Uiso 0.5 1 calc R U P B -1
H12J H 0.190814 0.141392 0.102577 0.087 Uiso 0.5 1 calc R U P B -1
H12K H 0.299032 0.184387 0.092429 0.087 Uiso 0.5 1 calc R U P B -1
O10W O 0.45235(11) 0.37592(12) 0.57019(10) 0.0244(4) Uani 1 1 d . . . . .
O11W O 0.61190(12) 0.48259(13) 0.35097(11) 0.0295(4) Uani 1 1 d . . . . .
O12W O 0.67594(18) 0.64120(15) 0.18241(13) 0.0533(6) Uani 1 1 d . . . . .
O13W O 0.76442(15) 0.74746(16) 0.3046(2) 0.0690(9) Uani 1 1 d . . . . .
O15W O 0.0337(3) 0.1548(2) 0.3807(2) 0.0685(12) Uani 0.724(4) 1 d . . P C 1
O16W O 0.0930(3) 0.8681(3) 0.4667(2) 0.0634(12) Uani 0.6667 1 d . . P D 1
O17W O -0.0497(8) 0.1177(6) 0.3960(6) 0.0685(12) Uani 0.276(4) 1 d . . P C 2
O18W O 0.1642(3) 0.8882(3) 0.4392(3) 0.0530(13) Uani 0.5 1 d . . P E 2
O19W O 0.2263(6) 0.1533(5) 0.3919(6) 0.076(2) Uani 0.3333 1 d . . P F 2
Cl1 Cl 0.1646(4) 0.2213(3) 0.4892(4) 0.1121(17) Uani 0.316(4) 1 d . . P G 1
Cl2 Cl 0.1731(7) 0.2152(6) 0.5274(7) 0.1121(17) Uani 0.184(4) 1 d . . P G 2
Na1 Na 0.8347(3) 0.7259(3) 0.1675(3) 0.0936(13) Uani 0.5 1 d . . P . .

loop_
_atom_site_aniso_label
_atom_site_aniso_U_11
_atom_site_aniso_U_22
_atom_site_aniso_U_33
_atom_site_aniso_U_23
_atom_site_aniso_U_13
_atom_site_aniso_U_12
Ce1 0.01208(4) 0.01454(3) 0.01726(4) -0.00701(3) -0.00408(4) 0.00020(3)
O01W 0.0185(8) 0.0331(7) 0.0537(9) -0.0306(5) 0.0087(7) -0.0037(6)
O02W 0.0201(7) 0.0528(8) 0.0405(7) -0.0350(5) -0.0128(6) 0.0064(7)
O03W 0.0437(9) 0.0227(7) 0.0333(7) -0.0160(5) -0.0189(7) 0.0126(7)
O04W 0.0155(7) 0.0270(7) 0.0211(6) -0.0092(5) -0.0053(5) -0.0008(6)
O05W 0.0156(7) 0.0232(8) 0.0358(9) 0.0011(7) 0.0036(7) 0.0008(6)
O06W 0.0328(8) 0.0266(7) 0.0523(8) -0.0229(6) -0.0275(6) 0.0080(6)
O07W 0.0323(9) 0.0323(8) 0.0333(8) -0.0070(6) -0.0043(7) -0.0145(7)
O08W 0.0411(9) 0.0226(7) 0.0229(7) -0.0031(6) -0.0061(7) -0.0074(7)
O09W 0.0364(9) 0.0371(8) 0.0183(6) -0.0149(5) -0.0064(6) 0.0154(7)
O1 0.0488(10) 0.0220(7) 0.0120(6) -0.0072(5) -0.0048(6) -0.0013(7)
C10 0.0361(11) 0.0167(8) 0.0166(7) -0.0097(6) -0.0144(7) 0.0066(8)
C11 0.0370(12) 0.0123(7) 0.0123(7) -0.0047(6) -0.0109(7) 0.0067(8)
C12 0.0309(10) 0.0112(7) 0.0183(8) -0.0072(6) -0.0123(7) 0.0088(7)
C13 0.0273(10) 0.0154(8) 0.0193(8) -0.0102(6) -0.0118(7) 0.0081(7)
C14 0.0267(10) 0.0172(8) 0.0188(8) -0.0113(6) -0.0119(7) 0.0106(7)
C15 0.0285(10) 0.0158(8) 0.0199(8) -0.0088(6) -0.0122(7) 0.0076(8)
C16 0.0313(10) 0.0117(7) 0.0172(7) -0.0073(6) -0.0142(7) 0.0088(7)
S1 0.0225(2) 0.0251(2) 0.0256(2) -0.01718(15) -0.00582(19) 0.00595(19)
O11 0.0266(8) 0.0392(7) 0.0290(6) -0.0268(5) -0.0044(6) 0.0037(6)
O12 0.0233(8) 0.0633(9) 0.0602(9) -0.0482(6) -0.0131(7) 0.0112(7)
O13 0.0597(12) 0.0267(8) 0.0224(7) -0.0097(6) 0.0029(8) 0.0063(8)
O2 0.0466(10) 0.0224(6) 0.0144(6) -0.0100(5) -0.0052(6) -0.0002(7)
C20 0.0360(12) 0.0138(8) 0.0170(8) -0.0079(6) -0.0071(8) 0.0033(8)
C21 0.0336(11) 0.0132(8) 0.0109(7) -0.0038(6) -0.0006(8) -0.0055(8)
C22 0.0242(10) 0.0144(8) 0.0171(8) -0.0045(6) 0.0050(8) -0.0074(7)
C23 0.0192(10) 0.0210(9) 0.0170(8) -0.0049(7) 0.0017(7) -0.0055(8)
C24 0.0234(10) 0.0213(8) 0.0138(8) -0.0065(6) -0.0014(7) -0.0063(8)
C25 0.0271(10) 0.0153(8) 0.0153(8) -0.0064(6) -0.0008(7) -0.0048(7)
C26 0.0299(11) 0.0100(7) 0.0144(8) -0.0041(6) -0.0028(8) -0.0018(7)
S2 0.0226(3) 0.0398(3) 0.01464(19) -0.01089(17) -0.00043(18) -0.0120(2)
O21 0.0355(10) 0.0656(12) 0.0330(8) -0.0191(8) -0.0176(7) 0.0131(9)
O22 0.0577(11) 0.0450(9) 0.0252(7) -0.0162(6) -0.0030(7) -0.0273(8)
O23 0.0265(8) 0.0417(8) 0.0183(6) -0.0130(5) 0.0019(6) -0.0145(7)
O3 0.0386(9) 0.0186(7) 0.0175(7) -0.0039(5) 0.0024(7) -0.0038(7)
C30 0.0305(12) 0.0181(9) 0.0229(9) -0.0082(7) 0.0088(9) -0.0084(8)
C31 0.0285(11) 0.0132(8) 0.0182(8) -0.0053(6) 0.0052(8) -0.0004(8)
C32 0.0211(10) 0.0143(8) 0.0239(9) -0.0068(7) 0.0061(8) -0.0010(7)
C33 0.0251(11) 0.0151(9) 0.0255(10) -0.0031(7) 0.0037(9) 0.0001(8)
C34 0.0237(11) 0.0210(10) 0.0234(10) -0.0021(8) 0.0024(9) -0.0004(9)
C35 0.0248(11) 0.0238(9) 0.0235(9) -0.0086(7) 0.0031(9) -0.0041(9)
C36 0.0252(11) 0.0141(8) 0.0211(9) -0.0064(6) 0.0079(8) -0.0032(8)
S3 0.0298(3) 0.0258(3) 0.0258(3) 0.0001(2) -0.0042(2) -0.0002(2)
O31 0.0498(9) 0.0286(7) 0.0311(7) -0.0067(5) -0.0114(6) 0.0082(6)
O32 0.0498(9) 0.0286(7) 0.0311(7) -0.0067(5) -0.0114(6) 0.0082(6)
O33 0.0498(9) 0.0286(7) 0.0311(7) -0.0067(5) -0.0114(6) 0.0082(6)
O34 0.0498(9) 0.0286(7) 0.0311(7) -0.0067(5) -0.0114(6) 0.0082(6)
O35 0.0498(9) 0.0286(7) 0.0311(7) -0.0067(5) -0.0114(6) 0.0082(6)
O36 0.0498(9) 0.0286(7) 0.0311(7) -0.0067(5) -0.0114(6) 0.0082(6)
O4 0.0384(9) 0.0137(6) 0.0182(6) -0.0045(5) -0.0033(6) -0.0009(6)
C40 0.0315(12) 0.0135(8) 0.0237(9) -0.0089(6) 0.0037(9) -0.0006(8)
C41 0.0328(11) 0.0129(7) 0.0146(7) -0.0080(5) -0.0057(7) 0.0000(7)
C42 0.0291(10) 0.0143(7) 0.0163(7) -0.0105(5) -0.0103(7) 0.0047(7)
C43 0.0241(10) 0.0176(8) 0.0185(7) -0.0120(6) -0.0080(7) 0.0029(7)
C44 0.0267(10) 0.0143(7) 0.0147(7) -0.0075(6) -0.0046(7) 0.0009(7)
C45 0.0276(10) 0.0140(8) 0.0174(8) -0.0081(6) -0.0045(8) 0.0026(7)
C46 0.0305(11) 0.0148(8) 0.0164(8) -0.0084(6) -0.0021(8) -0.0009(8)
S4 0.0213(2) 0.01468(18) 0.01451(18) -0.00763(14) -0.00315(17) 0.00163(17)
O41 0.0231(8) 0.0226(7) 0.0307(8) -0.0097(6) 0.0013(6) 0.0038(6)
O42 0.0362(8) 0.0150(6) 0.0170(6) -0.0092(4) -0.0044(6) 0.0004(6)
O43 0.0286(8) 0.0245(7) 0.0153(6) -0.0090(5) -0.0059(6) -0.0017(6)
C101 0.030(2) 0.0268(19) 0.030(2) -0.0149(15) -0.0050(18) -0.0014(18)
C102 0.031(2) 0.0186(16) 0.0214(17) -0.0058(14) -0.0055(17) -0.0045(15)
C103 0.032(3) 0.039(2) 0.028(2) -0.0119(17) 0.0009(19) -0.013(2)
C104 0.037(3) 0.048(3) 0.022(2) 0.005(2) 0.002(2) -0.010(3)
C105 0.053(3) 0.041(3) 0.054(3) -0.017(2) -0.001(3) -0.025(2)
C106 0.034(2) 0.0314(19) 0.037(2) -0.0190(16) -0.002(2) -0.0081(18)
C110 0.028(2) 0.0287(19) 0.0266(18) -0.0178(13) -0.0034(17) 0.0001(17)
N111 0.0300(18) 0.0160(12) 0.0267(15) -0.0167(10) -0.0062(14) 0.0035(13)
C112 0.036(2) 0.0269(17) 0.0205(16) -0.0179(12) -0.0049(16) 0.0051(17)
N113 0.033(2) 0.0263(15) 0.0342(17) -0.0211(12) -0.0096(15) 0.0046(15)
C114 0.040(3) 0.046(2) 0.034(2) -0.0276(16) -0.014(2) 0.012(2)
C115 0.041(3) 0.038(2) 0.0271(19) -0.0195(15) -0.008(2) 0.006(2)
C116 0.034(3) 0.041(2) 0.0369(19) -0.0317(14) -0.0032(19) 0.0017(19)
C117 0.033(3) 0.039(3) 0.020(2) -0.0034(18) -0.0060(19) 0.001(2)
C118 0.035(3) 0.0132(17) 0.035(2) -0.0063(16) -0.006(2) -0.0001(18)
C119 0.037(3) 0.032(2) 0.035(2) -0.0114(18) -0.006(2) -0.004(2)
C120 0.030(2) 0.0219(18) 0.0150(16) -0.0089(13) -0.0050(16) 0.0033(17)
N121 0.0284(19) 0.0167(14) 0.0262(16) -0.0118(11) -0.0032(15) 0.0028(14)
C122 0.033(2) 0.0221(17) 0.029(2) -0.0144(14) 0.0008(18) -0.0013(17)
N123 0.029(2) 0.047(2) 0.0291(18) -0.0178(16) 0.0002(18) 0.0013(18)
C124 0.033(3) 0.050(3) 0.025(2) -0.0153(18) 0.0029(19) -0.016(2)
C125 0.052(3) 0.027(2) 0.024(2) -0.0101(16) 0.007(2) -0.013(2)
C126 0.025(3) 0.093(4) 0.065(4) -0.043(3) -0.008(3) 0.016(3)
C127 0.032(3) 0.0158(17) 0.083(3) -0.0235(18) -0.022(2) 0.0089(18)
C128 0.030(3) 0.092(4) 0.061(3) -0.040(2) -0.017(2) -0.017(2)
C129 0.032(3) 0.068(4) 0.068(4) -0.019(3) -0.018(3) -0.005(3)
O10W 0.0175(7) 0.0262(7) 0.0248(7) -0.0051(5) -0.0045(6) -0.0007(6)
O11W 0.0291(8) 0.0387(8) 0.0247(7) -0.0156(6) -0.0087(6) -0.0008(7)
O12W 0.0869(16) 0.0321(8) 0.0337(9) -0.0115(7) -0.0007(10) 0.0327(9)
O13W 0.0275(10) 0.0296(11) 0.1000(19) 0.0209(12) 0.0006(12) -0.0038(9)
O15W 0.100(3) 0.0384(15) 0.0524(17) -0.0085(12) 0.0044(19) 0.0125(17)
O16W 0.102(3) 0.0499(18) 0.0355(15) -0.0150(13) -0.0132(18) 0.0179(19)
O17W 0.100(3) 0.0384(15) 0.0524(17) -0.0085(12) 0.0044(19) 0.0125(17)
O18W 0.055(3) 0.045(2) 0.065(2) -0.0243(17) -0.020(2) 0.0009(19)
O19W 0.061(4) 0.064(3) 0.113(5) -0.057(3) 0.035(4) -0.015(3)
Cl1 0.125(3) 0.0762(16) 0.120(4) -0.0329(19) 0.009(3) 0.0107(17)
Cl2 0.125(3) 0.0762(16) 0.120(4) -0.0329(19) 0.009(3) 0.0107(17)
Na1 0.096(3) 0.081(2) 0.095(2) -0.0285(18) -0.004(2) -0.008(2)

loop_
_atom_type_symbol
_atom_type_description
_atom_type_scat_dispersion_real
_atom_type_scat_dispersion_imag
_atom_type_scat_source
C C 0.0033 0.0016 'International Tables Vol C Tables 4.2.6.8 and 6.1.1.4'
H H 0.0000 0.0000 'International Tables Vol C Tables 4.2.6.8 and 6.1.1.4'
N N 0.0061 0.0033 'International Tables Vol C Tables 4.2.6.8 and 6.1.1.4'
O O 0.0106 0.0060 'International Tables Vol C Tables 4.2.6.8 and 6.1.1.4'
Na Na 0.0362 0.0249 'International Tables Vol C Tables 4.2.6.8 and 6.1.1.4'
S S 0.1246 0.1234 'International Tables Vol C Tables 4.2.6.8 and 6.1.1.4'
Cl Cl 0.1484 0.1585 'International Tables Vol C Tables 4.2.6.8 and 6.1.1.4'
Ce Ce -0.2486 2.6331 'International Tables Vol C Tables 4.2.6.8 and 6.1.1.4'

loop_
_geom_angle_atom_site_label_1
_geom_angle_atom_site_label_2
_geom_angle_atom_site_label_3
_geom_angle
O04W Ce1 O03W 80.48(5)
O04W Ce1 O01W 71.62(6)
O03W Ce1 O01W 71.26(5)
O04W Ce1 O09W 76.49(6)
O03W Ce1 O09W 135.07(5)
O01W Ce1 O09W 133.42(5)
O04W Ce1 O02W 138.11(5)
O03W Ce1 O02W 74.79(5)
O01W Ce1 O02W 68.66(6)
O09W Ce1 O02W 143.14(5)
O04W Ce1 O05W 77.69(5)
O03W Ce1 O05W 139.03(5)
O01W Ce1 O05W 69.10(5)
O09W Ce1 O05W 71.61(5)
O02W Ce1 O05W 99.74(6)
O04W Ce1 O08W 69.08(5)
O03W Ce1 O08W 68.40(5)
O01W Ce1 O08W 127.00(6)
O09W Ce1 O08W 67.48(5)
O02W Ce1 O08W 128.29(5)
O05W Ce1 O08W 131.83(6)
O04W Ce1 O07W 135.86(5)
O03W Ce1 O07W 75.95(6)
O01W Ce1 O07W 131.64(6)
O09W Ce1 O07W 94.82(6)
O02W Ce1 O07W 69.08(6)
O05W Ce1 O07W 141.05(5)
O08W Ce1 O07W 67.69(6)
O04W Ce1 O06W 141.44(5)
O03W Ce1 O06W 137.89(6)
O01W Ce1 O06W 117.67(6)
O09W Ce1 O06W 71.34(6)
O02W Ce1 O06W 71.90(5)
O05W Ce1 O06W 72.47(5)
O08W Ce1 O06W 115.28(6)
O07W Ce1 O06W 68.59(5)
Ce1 O01W H01A 124.0
Ce1 O01W H01B 126.0
H01A O01W H01B 109.5
Ce1 O02W H02A 121.4
Ce1 O02W H02B 120.4
H02A O02W H02B 110.2
Ce1 O03W H03A 115.1
Ce1 O03W H03B 116.1
H03A O03W H03B 111.5
Ce1 O04W H04A 115.2
Ce1 O04W H04B 114.7
H04A O04W H04B 110.8
Ce1 O05W H05A 124.7
Ce1 O05W H05B 125.8
H05A O05W H05B 108.6
Ce1 O06W H06A 110.3
Ce1 O06W H06B 110.4
H06A O06W H06B 109.7
Ce1 O07W H07A 116.4
Ce1 O07W H07B 121.7
H07A O07W H07B 108.9
Ce1 O08W H08A 121.6
Ce1 O08W H08B 122.3
H08A O08W H08B 109.3
Ce1 O09W H09A 111.9
Ce1 O09W H09B 112.6
H09A O09W H09B 112.4
C11 O1 H1 109.5
C16 C10 C42 112.48(17)
C16 C10 H10A 109.1
C42 C10 H10A 109.1
C16 C10 H10B 109.1
C42 C10 H10B 109.1
H10A C10 H10B 107.8
O1 C11 C12 121.72(19)
O1 C11 C16 116.4(2)
C12 C11 C16 121.9(2)
C13 C12 C11 117.7(2)
C13 C12 C20 119.3(2)
C11 C12 C20 123.02(19)
C14 C13 C12 120.6(2)
C14 C13 H13 119.7
C12 C13 H13 119.7
C13 C14 C15 120.9(2)
C13 C14 S1 121.70(17)
C15 C14 S1 117.39(16)
C16 C15 C14 120.1(2)
C16 C15 H15 119.9
C14 C15 H15 119.9
C15 C16 C11 118.8(2)
C15 C16 C10 120.53(19)
C11 C16 C10 120.71(19)
O13 S1 O12 113.35(12)
O13 S1 O11 112.54(11)
O12 S1 O11 111.19(11)
O13 S1 C14 106.39(10)
O12 S1 C14 106.30(11)
O11 S1 C14 106.49(10)
C21 O2 H2 109.5
C12 C20 C26 112.90(16)
C12 C20 H20A 109.0
C26 C20 H20A 109.0
C12 C20 H20B 109.0
C26 C20 H20B 109.0
H20A C20 H20B 107.8
O2 C21 C26 116.5(2)
O2 C21 C22 121.2(2)
C26 C21 C22 122.2(2)
C23 C22 C21 117.7(2)
C23 C22 C30 120.5(2)
C21 C22 C30 121.7(2)
C24 C23 C22 120.9(2)
C24 C23 H23 119.5
C22 C23 H23 119.5
C23 C24 C25 120.3(2)
C23 C24 S2 120.71(17)
C25 C24 S2 118.97(18)
C24 C25 C26 120.4(2)
C24 C25 H25 119.8
C26 C25 H25 119.8
C21 C26 C25 118.3(2)
C21 C26 C20 121.2(2)
C25 C26 C20 120.4(2)
O21 S2 O23 113.45(10)
O21 S2 O22 111.86(12)
O23 S2 O22 110.34(11)
O21 S2 C24 106.80(12)
O23 S2 C24 106.42(10)
O22 S2 C24 107.59(10)
S2 O22 Na1 120.82(13)
C31 O3 H3 109.5
C22 C30 C36 111.48(18)
C22 C30 H30A 109.3
C36 C30 H30A 109.3
C22 C30 H30B 109.3
C36 C30 H30B 109.3
H30A C30 H30B 108.0
O3 C31 C36 116.99(18)
O3 C31 C32 121.7(2)
C36 C31 C32 121.32(19)
C33 C32 C31 118.2(2)
C33 C32 C40 118.94(19)
C31 C32 C40 122.86(19)
C32 C33 C34 121.0(2)
C32 C33 H33 119.5
C34 C33 H33 119.5
C33 C34 C35 120.1(2)
C33 C34 S3 120.74(16)
C35 C34 S3 119.2(2)
C34 C35 C36 120.8(2)
C34 C35 H35 119.6
C36 C35 H35 119.6
C35 C36 C31 118.6(2)
C35 C36 C30 119.5(2)
C31 C36 C30 121.80(19)
O36 S3 O35 122.1(3)
O33 S3 O32 116.11(16)
O33 S3 O31 112.43(17)
O32 S3 O31 106.06(17)
O36 S3 O34 110.0(3)
O35 S3 O34 102.6(3)
O36 S3 C34 110.1(2)
O33 S3 C34 108.77(14)
O35 S3 C34 106.9(2)
O32 S3 C34 107.52(13)
O31 S3 C34 105.32(12)
O34 S3 C34 103.4(2)
C41 O4 H4 109.5
C46 C40 C32 111.34(19)
C46 C40 H40A 109.4
C32 C40 H40A 109.4
C46 C40 H40B 109.4
C32 C40 H40B 109.4
H40A C40 H40B 108.0
O4 C41 C42 122.17(17)
O4 C41 C46 116.28(19)
C42 C41 C46 121.55(17)
C43 C42 C41 118.33(18)
C43 C42 C10 119.62(19)
C41 C42 C10 122.00(17)
C44 C43 C42 120.8(2)
C44 C43 H43 119.6
C42 C43 H43 119.6
C43 C44 C45 120.31(17)
C43 C44 S4 120.28(16)
C45 C44 S4 119.23(14)
C46 C45 C44 120.43(19)
C46 C45 H45 119.8
C44 C45 H45 119.8
C45 C46 C41 118.6(2)
C45 C46 C40 120.17(18)
C41 C46 C40 121.00(17)
O41 S4 O42 112.68(10)
O41 S4 O43 112.91(10)
O42 S4 O43 110.12(9)
O41 S4 C44 107.63(9)
O42 S4 C44 107.99(9)
O43 S4 C44 105.07(10)
C102 C101 C106 120.0
C102 C101 C110 122.7(2)
C106 C101 C110 117.2(2)
C101 C102 C103 120.0
C101 C102 C120 122.07(18)
C103 C102 C120 117.79(18)
C104 C103 C102 120.0
C104 C103 H103 120.0
C102 C103 H103 120.0
C103 C104 C105 120.0
C103 C104 H104 120.0
C105 C104 H104 120.0
C106 C105 C104 120.0
C106 C105 H105 120.0
C104 C105 H105 120.0
C105 C106 C101 120.0
C105 C106 H106 120.0
C101 C106 H106 120.0
N111 C110 C101 112.5(3)
N111 C110 H11A 109.1
C101 C110 H11A 109.1
N111 C110 H11B 109.1
C101 C110 H11B 109.1
H11A C110 H11B 107.8
C112 N111 C115 108.0
C112 N111 C110 123.04(18)
C115 N111 C110 128.77(18)
N111 C112 N113 108.0
N111 C112 H112 126.0
N113 C112 H112 126.0
C114 N113 C112 108.0
C114 N113 C116 125.7
C112 N113 C116 125.8
N113 C114 C115 108.0
N113 C114 H114 126.0
C115 C114 H114 126.0
N111 C115 C114 108.0
N111 C115 H115 126.0
C114 C115 H115 126.0
N113 C116 C117 115.2
N113 C116 H11C 108.5
C117 C116 H11C 108.5
N113 C116 H11D 108.5
C117 C116 H11D 108.5
H11C C116 H11D 107.5
C118 C117 C116 111.9
C118 C117 H11E 109.2
C116 C117 H11E 109.2
C118 C117 H11F 109.2
C116 C117 H11F 109.2
H11E C117 H11F 107.9
C119 C118 C117 110.7
C119 C118 H11G 109.5
C117 C118 H11G 109.5
C119 C118 H11H 109.5
C117 C118 H11H 109.5
H11G C118 H11H 108.1
C118 C119 H11I 109.5
C118 C119 H11J 109.5
H11I C119 H11J 109.5
C118 C119 H11K 109.5
H11I C119 H11K 109.5
H11J C119 H11K 109.5
N121 C120 C102 111.89(14)
N121 C120 H12A 109.2
C102 C120 H12A 109.2
N121 C120 H12B 109.2
C102 C120 H12B 109.2
H12A C120 H12B 107.9
C122 N121 C125 108.0
C122 N121 C120 124.0
C125 N121 C120 128.0
N121 C122 N123 108.0
N121 C122 H122 126.0
N123 C122 H122 126.0
C124 N123 C122 108.0
C124 N123 C126 127.5
C122 N123 C126 124.5
N123 C124 C125 108.0
N123 C124 H124 126.0
C125 C124 H124 126.0
C124 C125 N121 108.0
C124 C125 H125 126.0
N121 C125 H125 126.0
N123 C126 C127 110.0
N123 C126 H12C 109.7
C127 C126 H12C 109.7
N123 C126 H12D 109.7
C127 C126 H12D 109.7
H12C C126 H12D 108.2
C128 C127 C126 107.1
C128 C127 H12E 110.3
C126 C127 H12E 110.3
C128 C127 H12F 110.3
C126 C127 H12F 110.3
H12E C127 H12F 108.6
C127 C128 C129 106.7
C127 C128 H12G 110.4
C129 C128 H12G 110.4
C127 C128 H12H 110.4
C129 C128 H12H 110.4
H12G C128 H12H 108.6
C128 C129 H12I 109.5
C128 C129 H12J 109.5
H12I C129 H12J 109.5
C128 C129 H12K 109.5
H12I C129 H12K 109.5
H12J C129 H12K 109.5
O13W Na1 O12W 83.71(15)
O13W Na1 O22 105.51(15)
O12W Na1 O22 106.21(14)

loop_
_geom_bond_atom_site_label_1
_geom_bond_atom_site_label_2
_geom_bond_distance
Ce1 O04W 2.4867(16)
Ce1 O03W 2.5087(16)
Ce1 O01W 2.5193(16)
Ce1 O09W 2.5214(17)
Ce1 O02W 2.5216(18)
Ce1 O05W 2.5300(15)
Ce1 O08W 2.5631(15)
Ce1 O07W 2.5642(17)
Ce1 O06W 2.5783(16)
O01W H01A 0.8502
O01W H01B 0.8497
O02W H02A 0.8496
O02W H02B 0.8500
O03W H03A 0.8498
O03W H03B 0.8491
O04W H04A 0.8496
O04W H04B 0.8502
O05W H05A 0.8500
O05W H05B 0.8500
O06W H06A 0.8499
O06W H06B 0.8497
O07W H07A 0.8501
O07W H07B 0.8499
O08W H08A 0.8501
O08W H08B 0.8500
O09W H09A 0.8503
O09W H09B 0.8487
O1 C11 1.381(3)
O1 H1 0.8400
C10 C16 1.517(3)
C10 C42 1.527(3)
C10 H10A 0.9900
C10 H10B 0.9900
C11 C12 1.403(3)
C11 C16 1.405(3)
C12 C13 1.402(3)
C12 C20 1.516(3)
C13 C14 1.375(3)
C13 H13 0.9500
C14 C15 1.401(3)
C14 S1 1.763(2)
C15 C16 1.376(3)
C15 H15 0.9500
S1 O13 1.4461(17)
S1 O12 1.4581(19)
S1 O11 1.4654(18)
O2 C21 1.374(3)
O2 H2 0.8400
C20 C26 1.521(3)
C20 H20A 0.9900
C20 H20B 0.9900
C21 C26 1.393(3)
C21 C22 1.404(3)
C22 C23 1.395(3)
C22 C30 1.512(3)
C23 C24 1.388(3)
C23 H23 0.9500
C24 C25 1.389(3)
C24 S2 1.768(2)
C25 C26 1.396(3)
C25 H25 0.9500
S2 O21 1.437(2)
S2 O23 1.4601(17)
S2 O22 1.4734(19)
O22 Na1 2.940(4)
O3 C31 1.380(2)
O3 H3 0.8400
C30 C36 1.517(3)
C30 H30A 0.9900
C30 H30B 0.9900
C31 C36 1.396(4)
C31 C32 1.412(3)
C32 C33 1.385(3)
C32 C40 1.524(4)
C33 C34 1.386(4)
C33 H33 0.9500
C34 C35 1.386(3)
C34 S3 1.761(2)
C35 C36 1.389(3)
C35 H35 0.9500
S3 O36 1.359(4)
S3 O33 1.389(3)
S3 O35 1.442(4)
S3 O32 1.449(3)
S3 O31 1.498(3)
S3 O34 1.523(4)
O4 C41 1.365(2)
O4 H4 0.8400
C40 C46 1.518(3)
C40 H40A 0.9900
C40 H40B 0.9900
C41 C42 1.398(3)
C41 C46 1.408(3)
C42 C43 1.394(3)
C43 C44 1.390(3)
C43 H43 0.9500
C44 C45 1.391(3)
C44 S4 1.7688(19)
C45 C46 1.391(3)
C45 H45 0.9500
S4 O41 1.4452(17)
S4 O42 1.4608(16)
S4 O43 1.4662(16)
C101 C102 1.4017(17)
C101 C106 1.4018(17)
C101 C110 1.519(5)
C102 C103 1.4019(17)
C102 C120 1.494(3)
C103 C104 1.4019(17)
C103 H103 0.9500
C104 C105 1.4020(17)
C104 H104 0.9500
C105 C106 1.4018(17)
C105 H105 0.9500
C106 H106 0.9500
C110 N111 1.455(5)
C110 H11A 0.9900
C110 H11B 0.9900
N111 C112 1.3573
N111 C115 1.3575
C112 N113 1.3574
C112 H112 0.9500
N113 C114 1.3572
N113 C116 1.4650
C114 C115 1.3577
C114 H114 0.9500
C115 H115 0.9500
C116 C117 1.5693
C116 H11C 0.9900
C116 H11D 0.9900
C117 C118 1.5472
C117 H11E 0.9900
C117 H11F 0.9900
C118 C119 1.5152
C118 H11G 0.9900
C118 H11H 0.9900
C119 H11I 0.9800
C119 H11J 0.9800
C119 H11K 0.9800
C120 N121 1.4643
C120 H12A 0.9900
C120 H12B 0.9900
N121 C122 1.3621
N121 C125 1.3624
C122 N123 1.3623
C122 H122 0.9500
N123 C124 1.3622
N123 C126 1.4807
C124 C125 1.3624
C124 H124 0.9500
C125 H125 0.9500
C126 C127 1.5705
C126 H12C 0.9900
C126 H12D 0.9900
C127 C128 1.5002
C127 H12E 0.9900
C127 H12F 0.9900
C128 C129 1.5436
C128 H12G 0.9900
C128 H12H 0.9900
C129 H12I 0.9800
C129 H12J 0.9800
C129 H12K 0.9800
O12W Na1 2.476(5)
O13W Na1 2.443(6)

loop_
_geom_hbond_atom_site_label_D
_geom_hbond_atom_site_label_H
_geom_hbond_atom_site_label_A
_geom_hbond_distance_DH
_geom_hbond_distance_HA
_geom_hbond_distance_DA
_geom_hbond_angle_DHA
_geom_hbond_site_symmetry_A
_geom_hbond_publ_flag
O01W H01A O11 0.85 1.90 2.731(2) 167.0 . yes
O01W H01B O42 0.85 1.99 2.812(2) 161.9 1_565 yes
O02W H02A O12 0.85 1.92 2.719(3) 155.0 . yes
O02W H02B O21 0.85 2.29 2.952(3) 135.2 1_455 yes
O02W H02B O22 0.85 2.41 3.226(3) 160.5 1_455 yes
O03W H03A O10W 0.85 1.93 2.778(2) 177.9 . yes
O03W H03B Cl1^a 0.85 2.24 3.054(6) 161.2 . yes
O03W H03B Cl2^b 0.85 2.11 2.948(9) 169.8 . yes
O04W H04A O10W 0.85 1.99 2.780(2) 155.5 2_666 yes
O04W H04B O11W 0.85 1.92 2.727(2) 158.1 2_666 yes
O05W H05A O41 0.85 1.99 2.838(2) 174.4 1_565 yes
O05W H05B O33^a 0.85 1.97 2.764(3) 155.1 1_465 yes
O05W H05B O35^b 0.85 1.91 2.755(4) 174.7 1_465 yes
O06W H06A O22 0.85 1.99 2.810(3) 161.6 1_455 yes
O06W H06B O33^a 0.85 1.99 2.798(3) 158.1 1_465 yes
O06W H06B O34^b 0.85 2.09 2.703(4) 128.8 1_465 yes
O07W H07A O06W 0.85 2.31 3.152(2) 170.9 2_566 yes
O07W H07B Cl1^a 0.85 2.05 2.829(5) 152.1 . yes
O07W H07B Cl2^b 0.85 2.18 2.862(8) 137.5 . yes
O08W H08A O23 0.85 1.88 2.719(3) 170.1 2_666 yes
O08W H08B O13W 0.85 2.11 2.809(2) 138.8 2_666 yes
O09W H09A O23 0.85 1.95 2.798(2) 176.2 2_666 yes
O09W H09B O16W^a 0.85 1.92 2.607(4) 136.9 . yes
O09W H09B O18W^b 0.85 1.99 2.813(5) 163.2 . yes
O1 H1 O2 0.84 1.90 2.693(3) 156.4 . yes
O2 H2 O3 0.84 2.01 2.801(2) 156.0 . yes
O3 H3 O4 0.84 1.88 2.713(3) 170.0 . yes
O4 H4 O1 0.84 1.88 2.703(2) 164.4 . yes

loop_
_geom_torsion_atom_site_label_1
_geom_torsion_atom_site_label_2
_geom_torsion_atom_site_label_3
_geom_torsion_atom_site_label_4
_geom_torsion
O1 C11 C12 C13 177.33(18)
C16 C11 C12 C13 -1.1(3)
O1 C11 C12 C20 -3.8(3)
C16 C11 C12 C20 177.71(19)
C11 C12 C13 C14 0.9(3)
C20 C12 C13 C14 -178.02(18)
C12 C13 C14 C15 0.0(3)
C12 C13 C14 S1 179.71(15)
C13 C14 C15 C16 -0.6(3)
S1 C14 C15 C16 179.64(15)
C14 C15 C16 C11 0.4(3)
C14 C15 C16 C10 179.24(18)
O1 C11 C16 C15 -178.01(18)
C12 C11 C16 C15 0.5(3)
O1 C11 C16 C10 3.1(3)
C12 C11 C16 C10 -178.34(18)
C42 C10 C16 C15 -86.6(2)
C42 C10 C16 C11 92.2(2)
C13 C14 S1 O13 -118.76(18)
C15 C14 S1 O13 60.96(19)
C13 C14 S1 O12 120.14(18)
C15 C14 S1 O12 -60.14(18)
C13 C14 S1 O11 1.5(2)
C15 C14 S1 O11 -178.79(15)
C13 C12 C20 C26 87.8(2)
C11 C12 C20 C26 -91.0(2)
O2 C21 C22 C23 177.38(18)
C26 C21 C22 C23 -2.0(3)
O2 C21 C22 C30 -5.6(3)
C26 C21 C22 C30 175.02(18)
C21 C22 C23 C24 0.6(3)
C30 C22 C23 C24 -176.51(18)
C22 C23 C24 C25 1.1(3)
C22 C23 C24 S2 -179.07(15)
C23 C24 C25 C26 -1.4(3)
S2 C24 C25 C26 178.75(15)
O2 C21 C26 C25 -177.70(17)
C22 C21 C26 C25 1.7(3)
O2 C21 C26 C20 4.6(3)
C22 C21 C26 C20 -176.01(18)
C24 C25 C26 C21 0.1(3)
C24 C25 C26 C20 177.79(18)
C12 C20 C26 C21 85.6(2)
C12 C20 C26 C25 -92.1(2)
C23 C24 S2 O21 -10.3(2)
C25 C24 S2 O21 169.53(17)
C23 C24 S2 O23 -131.76(17)
C25 C24 S2 O23 48.04(19)
C23 C24 S2 O22 109.98(18)
C25 C24 S2 O22 -70.22(19)
O21 S2 O22 Na1 -178.12(14)
O23 S2 O22 Na1 -50.82(16)
C24 S2 O22 Na1 64.89(16)
C23 C22 C30 C36 91.2(3)
C21 C22 C30 C36 -85.8(2)
O3 C31 C32 C33 179.2(2)
C36 C31 C32 C33 -0.3(3)
O3 C31 C32 C40 -2.8(3)
C36 C31 C32 C40 177.7(2)
C31 C32 C33 C34 1.6(3)
C40 C32 C33 C34 -176.5(2)
C32 C33 C34 C35 -1.7(4)
C32 C33 C34 S3 178.22(18)
C33 C34 C35 C36 0.5(4)
S3 C34 C35 C36 -179.41(19)
C34 C35 C36 C31 0.7(4)
C34 C35 C36 C30 177.2(2)
O3 C31 C36 C35 179.6(2)
C32 C31 C36 C35 -0.8(3)
O3 C31 C36 C30 3.2(3)
C32 C31 C36 C30 -177.2(2)
C22 C30 C36 C35 -79.8(3)
C22 C30 C36 C31 96.6(3)
C33 C34 S3 O36 -106.5(3)
C35 C34 S3 O36 73.4(3)
C33 C34 S3 O33 75.3(2)
C35 C34 S3 O33 -104.8(2)
C33 C34 S3 O35 118.8(3)
C35 C34 S3 O35 -61.2(3)
C33 C34 S3 O32 -51.2(3)
C35 C34 S3 O32 128.7(2)
C33 C34 S3 O31 -164.0(2)
C35 C34 S3 O31 16.0(2)
C33 C34 S3 O34 11.0(3)
C35 C34 S3 O34 -169.0(3)
C33 C32 C40 C46 82.8(2)
C31 C32 C40 C46 -95.2(2)
O4 C41 C42 C43 179.9(2)
C46 C41 C42 C43 0.5(3)
O4 C41 C42 C10 -2.7(3)
C46 C41 C42 C10 177.8(2)
C16 C10 C42 C43 89.7(2)
C16 C10 C42 C41 -87.6(2)
C41 C42 C43 C44 -0.4(3)
C10 C42 C43 C44 -177.8(2)
C42 C43 C44 C45 -0.1(3)
C42 C43 C44 S4 174.96(17)
C43 C44 C45 C46 0.6(3)
S4 C44 C45 C46 -174.57(18)
C44 C45 C46 C41 -0.5(3)
C44 C45 C46 C40 173.9(2)
O4 C41 C46 C45 -179.5(2)
C42 C41 C46 C45 0.0(3)
O4 C41 C46 C40 6.1(3)
C42 C41 C46 C40 -174.4(2)
C32 C40 C46 C45 -92.0(2)
C32 C40 C46 C41 82.2(2)
C43 C44 S4 O41 5.6(2)
C45 C44 S4 O41 -179.22(18)
C43 C44 S4 O42 127.52(19)
C45 C44 S4 O42 -57.3(2)
C43 C44 S4 O43 -114.96(19)
C45 C44 S4 O43 60.2(2)
C106 C101 C102 C103 0.0
C110 C101 C102 C103 -178.3(3)
C106 C101 C102 C120 -175.5(3)
C110 C101 C102 C120 6.2(4)
C101 C102 C103 C104 0.0
C120 C102 C103 C104 175.7(3)
C102 C103 C104 C105 0.0
C103 C104 C105 C106 0.0
C104 C105 C106 C101 0.0
C102 C101 C106 C105 0.0
C110 C101 C106 C105 178.4(3)
C102 C101 C110 N111 -78.2(4)
C106 C101 C110 N111 103.5(3)
C101 C110 N111 C112 153.1(2)
C101 C110 N111 C115 -32.6(5)
C115 N111 C112 N113 0.0
C110 N111 C112 N113 175.4(3)
N111 C112 N113 C114 0.0
N111 C112 N113 C116 -172.2
C112 N113 C114 C115 0.0
C116 N113 C114 C115 172.2
C112 N111 C115 C114 0.0
C110 N111 C115 C114 -175.0(3)
N113 C114 C115 N111 0.0
C114 N113 C116 C117 132.1
C112 N113 C116 C117 -57.0
N113 C116 C117 C118 -54.1
C116 C117 C118 C119 -59.3
C101 C102 C120 N121 87.7(2)
C103 C102 C120 N121 -87.93(13)
C102 C120 N121 C122 10.81(14)
C102 C120 N121 C125 -170.06(14)
C125 N121 C122 N123 0.0
C120 N121 C122 N123 179.3
N121 C122 N123 C124 0.0
N121 C122 N123 C126 178.8
C122 N123 C124 C125 0.0
C126 N123 C124 C125 -178.7
N123 C124 C125 N121 0.0
C122 N121 C125 C124 0.0
C120 N121 C125 C124 -179.2
C124 N123 C126 C127 -112.1
C122 N123 C126 C127 69.4
N123 C126 C127 C128 -166.0
C126 C127 C128 C129 -178.5
